data_4037744
loop_
_publ_author_name
'Tyszka-Gumkowska, Agata'
'Jurczak, Janusz'

_publ_section_title
;
 A General Method for High-Pressure-Promoted Postfunctionalization of
 Unclosed Cryptands: Potential Phase-Transfer Catalysts.
;
_journal_name_full 'The Journal of organic chemistry'
_journal_paper_doi 10.1021/acs.joc.9b02985
_journal_year 2019
_chemical_formula_moiety 'C33 H48 N7 O7, C2 H3 N, Cl'
_chemical_formula_sum 'C35 H51 Cl N8 O7'
_chemical_formula_weight 731.28
_space_group_crystal_system monoclinic
_space_group_IT_number 14
_space_group_name_Hall '-P 2ybc'
_space_group_name_H-M_alt 'P 1 21/c 1'
_atom_sites_solution_hydrogens geom
_audit_creation_method SHELXL-2013
_cell_angle_alpha 90
_cell_angle_beta 92.5630(10)
_cell_angle_gamma 90
_cell_formula_units_Z 4
_cell_length_a 15.98310(10)
_cell_length_b 8.17530(10)
_cell_length_c 28.5930(2)
_cell_measurement_reflns_used 26947
_cell_measurement_temperature 100.01(10)
_cell_measurement_theta_max 70.0550
_cell_measurement_theta_min 4.0550
_cell_volume 3732.41(6)
_computing_structure_refinement 'SHELXL-2013 (Sheldrick, 2013)'
_diffrn_ambient_temperature 100.01(10)
_diffrn_detector_area_resol_mean 16.2974
_diffrn_measured_fraction_theta_full 1.000
_diffrn_measured_fraction_theta_max 0.998
_diffrn_measurement_device_type 'SuperNova, Dual, Cu at home/near, Eos'
_diffrn_measurement_method '\w scans'
_diffrn_radiation_type CuK\a
_diffrn_radiation_wavelength 1.54184
_diffrn_reflns_av_R_equivalents 0.0285
_diffrn_reflns_av_unetI/netI 0.0139
_diffrn_reflns_Laue_measured_fraction_full 1.000
_diffrn_reflns_Laue_measured_fraction_max 0.998
_diffrn_reflns_limit_h_max 18
_diffrn_reflns_limit_h_min -19
_diffrn_reflns_limit_k_max 9
_diffrn_reflns_limit_k_min -9
_diffrn_reflns_limit_l_max 34
_diffrn_reflns_limit_l_min -34
_diffrn_reflns_number 47921
_diffrn_reflns_point_group_measured_fraction_full 1.000
_diffrn_reflns_point_group_measured_fraction_max 0.998
_diffrn_reflns_theta_full 67.684
_diffrn_reflns_theta_max 70.074
_diffrn_reflns_theta_min 2.767
_diffrn_source 'micro-focus sealed X-ray tube'
_exptl_absorpt_coefficient_mu 1.386
_exptl_absorpt_correction_T_max 1.00000
_exptl_absorpt_correction_T_min 0.46656
_exptl_absorpt_correction_type multi-scan
_exptl_absorpt_process_details
;
CrysAlisPro 1.171.40.45a (Rigaku Oxford Diffraction, 2019)
Empirical absorption correction using spherical harmonics,
 implemented in SCALE3 ABSPACK scaling algorithm.
;
_exptl_crystal_colour colourless
_exptl_crystal_density_diffrn 1.301
_exptl_crystal_description block
_exptl_crystal_F_000 1560
_exptl_crystal_size_max 0.4
_exptl_crystal_size_mid 0.2
_exptl_crystal_size_min 0.1
_refine_diff_density_max 0.275
_refine_diff_density_min -0.307
_refine_diff_density_rms 0.037
_refine_ls_extinction_method none
_refine_ls_goodness_of_fit_ref 1.034
_refine_ls_hydrogen_treatment constr
_refine_ls_matrix_type full
_refine_ls_number_parameters 493
_refine_ls_number_reflns 7047
_refine_ls_number_restraints 0
_refine_ls_restrained_S_all 1.034
_refine_ls_R_factor_all 0.0316
_refine_ls_R_factor_gt 0.0307
_refine_ls_shift/su_max 0.001
_refine_ls_shift/su_mean 0.000
_refine_ls_structure_factor_coef Fsqd
_refine_ls_weighting_details 'w=1/[\s^2^(Fo^2^)+(0.0420P)^2^+1.2649P] where P=(Fo^2^+2Fc^2^)/3'
_refine_ls_weighting_scheme calc
_refine_ls_wR_factor_gt 0.0798
_refine_ls_wR_factor_ref 0.0805
_reflns_Friedel_coverage 0.000
_reflns_number_gt 6801
_reflns_number_total 7047
_reflns_threshold_expression 'I > 2\s(I)'
_cod_data_source_file jo9b02985_si_002.cif
_cod_data_source_block shelx
_cod_original_sg_symbol_H-M 'P 21/c'
_cod_database_code 4037744
_shelx_space_group_comment
;
The symmetry employed for this shelxl refinement is uniquely defined
by the following loop, which should always be used as a source of
symmetry information in preference to the above space-group names.
They are only intended as comments.
;
_oxdiff_exptl_absorpt_empirical_full_min 0.566
_oxdiff_exptl_absorpt_empirical_full_max 2.343
_oxdiff_exptl_absorpt_empirical_details
;
Empirical correction (ABSPACK) includes:
- Absorption correction using spherical harmonics
- Frame scaling
;
_shelxl_version_number 2013-4

loop_
_space_group_symop_operation_xyz
'x, y, z'
'-x, y+1/2, -z+1/2'
'-x, -y, -z'
'x, -y-1/2, z-1/2'

loop_
_atom_site_label
_atom_site_type_symbol
_atom_site_fract_x
_atom_site_fract_y
_atom_site_fract_z
_atom_site_U_iso_or_equiv
_atom_site_adp_type
_atom_site_occupancy
_atom_site_site_symmetry_order
_atom_site_calc_flag
_atom_site_refinement_flags_posn
_atom_site_refinement_flags_adp
_atom_site_refinement_flags_occupancy
_atom_site_disorder_assembly
_atom_site_disorder_group
C1M C 0.9989(3) 0.9536(6) 0.0792(2) 0.0301(11) Uani 0.740(3) 1 d . . P A 1
H1M1 H 0.9471 0.9332 0.0618 0.045 Uiso 0.740(3) 1 calc R U P A 1
H1M2 H 0.9879 1.0136 0.1071 0.045 Uiso 0.740(3) 1 calc R U P A 1
H1M3 H 1.0251 0.8513 0.0875 0.045 Uiso 0.740(3) 1 calc R U P A 1
N1M N 1.09699(10) 1.1250(2) 0.02763(6) 0.0427(5) Uani 0.740(3) 1 d . . P A 1
C2M C 1.05466(10) 1.0491(2) 0.05034(6) 0.0323(5) Uani 0.740(3) 1 d . . P A 1
N1G N 0.9032(3) 0.8613(7) 0.00991(18) 0.0448(14) Uani 0.260(3) 1 d . . P A 2
C2G C 0.9471(3) 0.9015(7) 0.04054(18) 0.0336(13) Uani 0.260(3) 1 d . . P A 2
C1G C 1.0021(13) 0.948(3) 0.0758(8) 0.071(7) Uani 0.260(3) 1 d . . P A 2
H1G1 H 0.9723 0.9671 0.1037 0.106 Uiso 0.260(3) 1 calc R U P A 2
H1G2 H 1.0300 1.0465 0.0670 0.106 Uiso 0.260(3) 1 calc R U P A 2
H1G3 H 1.0427 0.8629 0.0815 0.106 Uiso 0.260(3) 1 calc R U P A 2
Cl1 Cl 0.64671(2) 0.34830(3) 0.12409(2) 0.02768(8) Uani 1 1 d . . . . .
O1 O 0.90591(5) 0.30987(10) 0.24145(3) 0.02448(17) Uani 1 1 d . . . . .
O6 O 0.88637(5) 0.33375(10) 0.07801(3) 0.02436(17) Uani 1 1 d . . . . .
O7 O 0.88833(5) -0.00821(10) 0.18434(3) 0.02744(18) Uani 1 1 d . . . . .
O3 O 0.36963(5) 0.42597(11) 0.23771(3) 0.03009(19) Uani 1 1 d . . . . .
O4 O 0.38402(5) 0.17895(10) 0.00275(3) 0.02675(18) Uani 1 1 d . . . . .
N3 N 0.40937(5) 0.31617(11) 0.12055(3) 0.01968(18) Uani 1 1 d . . . . .
O2 O 0.85519(5) 0.47548(12) 0.35103(3) 0.0348(2) Uani 1 1 d . . . . .
N4 N 0.50184(6) 0.24462(12) 0.04643(3) 0.0227(2) Uani 1 1 d . . . . .
H4N H 0.5209 0.2847 0.0726 0.027 Uiso 1 1 calc R U . . .
N5 N 0.78813(6) 0.25386(12) 0.00516(3) 0.0238(2) Uani 1 1 d . . . . .
H5N H 0.7750 0.2487 0.0340 0.029 Uiso 1 1 calc R U . . .
N6 N 0.82604(5) 0.22753(11) 0.15900(3) 0.01896(18) Uani 1 1 d . . . . .
H6N H 0.7796 0.2736 0.1502 0.023 Uiso 1 1 calc R U . . .
N7 N 0.73050(5) -0.16654(11) 0.14596(3) 0.01948(19) Uani 1 1 d . . . . .
O5 O 0.88009(6) 0.35338(12) -0.04570(3) 0.0344(2) Uani 1 1 d . . . . .
C14 C 0.36348(7) 0.35041(13) 0.15731(4) 0.0202(2) Uani 1 1 d . . . . .
N1 N 0.78702(6) 0.30004(12) 0.30128(3) 0.0238(2) Uani 1 1 d . . . . .
H1N H 0.7904 0.2402 0.2767 0.029 Uiso 1 1 calc R U . . .
N2 N 0.49178(6) 0.42593(12) 0.20010(3) 0.0235(2) Uani 1 1 d . . . . .
H2N H 0.5157 0.4066 0.1743 0.028 Uiso 1 1 calc R U . . .
C1 C 0.90135(6) 0.32084(13) 0.15956(4) 0.0197(2) Uani 1 1 d . . . . .
C26 C 0.82558(6) 0.06926(13) 0.17189(4) 0.0199(2) Uani 1 1 d . . . . .
C19 C 0.41908(7) 0.22717(13) 0.03950(4) 0.0212(2) Uani 1 1 d . . . . .
C24 C 0.85832(7) 0.33112(14) -0.00565(4) 0.0240(2) Uani 1 1 d . . . . .
C6 C 0.93293(7) 0.37578(14) 0.11761(4) 0.0216(2) Uani 1 1 d . . . . .
C18 C 0.36804(7) 0.26826(13) 0.08106(4) 0.0202(2) Uani 1 1 d . . . . .
C16 C 0.23480(7) 0.29011(14) 0.11507(4) 0.0248(2) Uani 1 1 d . . . . .
H16 H 0.1767 0.2816 0.1133 0.030 Uiso 1 1 calc R U . . .
C13 C 0.40915(7) 0.40332(14) 0.20208(4) 0.0221(2) Uani 1 1 d . . . . .
C17 C 0.28120(7) 0.25369(14) 0.07679(4) 0.0230(2) Uani 1 1 d . . . . .
H17 H 0.2550 0.2201 0.0487 0.028 Uiso 1 1 calc R U . . .
C12 C 0.54217(7) 0.48266(14) 0.24074(4) 0.0250(2) Uani 1 1 d . . . . .
H12A H 0.5050 0.5130 0.2652 0.030 Uiso 1 1 calc R U . . .
H12B H 0.5725 0.5800 0.2321 0.030 Uiso 1 1 calc R U . . .
C23 C 0.73309(7) 0.17783(14) -0.03076(4) 0.0235(2) Uani 1 1 d . . . . .
H23A H 0.7093 0.0791 -0.0180 0.028 Uiso 1 1 calc R U . . .
H23B H 0.7662 0.1462 -0.0569 0.028 Uiso 1 1 calc R U . . .
C15 C 0.27641(7) 0.33960(14) 0.15616(4) 0.0233(2) Uani 1 1 d . . . . .
H15 H 0.2468 0.3651 0.1825 0.028 Uiso 1 1 calc R U . . .
C2 C 0.94334(7) 0.36151(14) 0.20181(4) 0.0219(2) Uani 1 1 d . . . . .
C30 C 0.63862(7) -0.21967(14) 0.14707(4) 0.0228(2) Uani 1 1 d . . . . .
H30A H 0.6347 -0.3335 0.1377 0.027 Uiso 1 1 calc R U . . .
H30B H 0.6214 -0.2127 0.1791 0.027 Uiso 1 1 calc R U . . .
C31 C 0.57739(7) -0.12123(15) 0.11614(4) 0.0269(2) Uani 1 1 d . . . . .
H31A H 0.5828 -0.0072 0.1237 0.040 Uiso 1 1 calc R U . . .
H31B H 0.5213 -0.1567 0.1213 0.040 Uiso 1 1 calc R U . . .
H31C H 0.5895 -0.1376 0.0839 0.040 Uiso 1 1 calc R U . . .
C21 C 0.60225(7) 0.34426(14) -0.01123(4) 0.0253(2) Uani 1 1 d . . . . .
H21A H 0.6332 0.4072 0.0125 0.030 Uiso 1 1 calc R U . . .
H21B H 0.5593 0.4145 -0.0255 0.030 Uiso 1 1 calc R U . . .
C4 C 1.04810(7) 0.50114(15) 0.16011(4) 0.0276(2) Uani 1 1 d . . . . .
H4 H 1.0979 0.5601 0.1602 0.033 Uiso 1 1 calc R U . . .
C33 C 0.75643(9) -0.29801(18) 0.06689(4) 0.0362(3) Uani 1 1 d . . . . .
H33A H 0.7957 -0.3752 0.0805 0.054 Uiso 1 1 calc R U . . .
H33B H 0.7717 -0.2722 0.0356 0.054 Uiso 1 1 calc R U . . .
H33C H 0.7012 -0.3445 0.0660 0.054 Uiso 1 1 calc R U . . .
C3 C 1.01782(7) 0.45016(15) 0.20244(4) 0.0260(2) Uani 1 1 d . . . . .
H3 H 1.0466 0.4746 0.2306 0.031 Uiso 1 1 calc R U . . .
C10 C 0.64423(7) 0.41384(15) 0.30692(4) 0.0249(2) Uani 1 1 d . . . . .
H10A H 0.6694 0.5204 0.3027 0.030 Uiso 1 1 calc R U . . .
H10B H 0.6007 0.4260 0.3292 0.030 Uiso 1 1 calc R U . . .
C20 C 0.56105(7) 0.19872(14) 0.01160(4) 0.0245(2) Uani 1 1 d . . . . .
H20A H 0.5321 0.1341 -0.0125 0.029 Uiso 1 1 calc R U . . .
H20B H 0.6043 0.1305 0.0264 0.029 Uiso 1 1 calc R U . . .
C32 C 0.75754(7) -0.14360(15) 0.09612(4) 0.0256(2) Uani 1 1 d . . . . .
H32A H 0.7209 -0.0637 0.0807 0.031 Uiso 1 1 calc R U . . .
H32B H 0.8139 -0.0991 0.0972 0.031 Uiso 1 1 calc R U . . .
C8 C 0.85229(7) 0.39438(14) 0.31510(4) 0.0239(2) Uani 1 1 d . . . . .
C22 C 0.66197(7) 0.28916(15) -0.04867(4) 0.0257(2) Uani 1 1 d . . . . .
H22A H 0.6298 0.2321 -0.0732 0.031 Uiso 1 1 calc R U . . .
H22B H 0.6861 0.3855 -0.0626 0.031 Uiso 1 1 calc R U . . .
C28 C 0.78427(7) -0.30163(14) 0.16886(4) 0.0231(2) Uani 1 1 d . . . . .
H28A H 0.7673 -0.4056 0.1551 0.028 Uiso 1 1 calc R U . . .
H28B H 0.8422 -0.2831 0.1615 0.028 Uiso 1 1 calc R U . . .
C5 C 1.00651(7) 0.46692(14) 0.11756(4) 0.0256(2) Uani 1 1 d . . . . .
H5 H 1.0273 0.5041 0.0896 0.031 Uiso 1 1 calc R U . . .
C27 C 0.73789(6) -0.00520(13) 0.17121(4) 0.0199(2) Uani 1 1 d . . . . .
H27A H 0.7218 -0.0205 0.2032 0.024 Uiso 1 1 calc R U . . .
H27B H 0.6988 0.0715 0.1564 0.024 Uiso 1 1 calc R U . . .
C9 C 0.71071(7) 0.29720(16) 0.32719(4) 0.0274(2) Uani 1 1 d . . . . .
H9A H 0.7241 0.3267 0.3595 0.033 Uiso 1 1 calc R U . . .
H9B H 0.6883 0.1869 0.3269 0.033 Uiso 1 1 calc R U . . .
C11 C 0.60443(7) 0.35700(14) 0.26017(4) 0.0255(2) Uani 1 1 d . . . . .
H11A H 0.6478 0.3401 0.2380 0.031 Uiso 1 1 calc R U . . .
H11B H 0.5761 0.2536 0.2645 0.031 Uiso 1 1 calc R U . . .
C7 C 0.92629(7) 0.39713(15) 0.28389(4) 0.0246(2) Uani 1 1 d . . . . .
H7A H 0.9406 0.5094 0.2767 0.030 Uiso 1 1 calc R U . . .
H7B H 0.9744 0.3469 0.3000 0.030 Uiso 1 1 calc R U . . .
C29 C 0.77925(8) -0.31389(15) 0.22146(4) 0.0287(3) Uani 1 1 d . . . . .
H29A H 0.8087 -0.2236 0.2360 0.043 Uiso 1 1 calc R U . . .
H29B H 0.8042 -0.4147 0.2321 0.043 Uiso 1 1 calc R U . . .
H29C H 0.7216 -0.3111 0.2296 0.043 Uiso 1 1 calc R U . . .
C25 C 0.91509(7) 0.39246(15) 0.03439(4) 0.0248(2) Uani 1 1 d . . . . .
H25A H 0.9719 0.3548 0.0303 0.030 Uiso 1 1 calc R U . . .
H25B H 0.9155 0.5111 0.0345 0.030 Uiso 1 1 calc R U . . .

loop_
_atom_site_aniso_label
_atom_site_aniso_U_11
_atom_site_aniso_U_22
_atom_site_aniso_U_33
_atom_site_aniso_U_23
_atom_site_aniso_U_13
_atom_site_aniso_U_12
C1M 0.023(2) 0.0410(19) 0.027(2) -0.0048(15) 0.0040(16) -0.0038(15)
N1M 0.0319(8) 0.0552(11) 0.0402(11) 0.0023(8) -0.0071(7) -0.0085(8)
C2M 0.0220(8) 0.0430(10) 0.0312(9) -0.0061(8) -0.0060(7) 0.0030(7)
N1G 0.035(2) 0.062(3) 0.038(3) 0.002(2) 0.007(2) -0.014(2)
C2G 0.029(2) 0.041(3) 0.031(3) 0.000(2) 0.010(2) -0.004(2)
C1G 0.049(10) 0.121(14) 0.042(9) 0.009(8) 0.001(7) 0.028(9)
Cl1 0.01971(13) 0.02227(14) 0.04037(16) 0.00092(11) -0.00624(11) 0.00032(9)
O1 0.0244(4) 0.0272(4) 0.0218(4) -0.0024(3) 0.0003(3) -0.0056(3)
O6 0.0214(4) 0.0304(4) 0.0215(4) 0.0028(3) 0.0033(3) -0.0072(3)
O7 0.0182(4) 0.0243(4) 0.0395(5) 0.0052(3) -0.0034(3) 0.0008(3)
O3 0.0264(4) 0.0414(5) 0.0229(4) -0.0036(3) 0.0062(3) -0.0054(4)
O4 0.0260(4) 0.0296(4) 0.0247(4) -0.0056(3) 0.0008(3) 0.0000(3)
N3 0.0184(4) 0.0182(4) 0.0226(4) 0.0016(3) 0.0022(3) 0.0007(3)
O2 0.0285(4) 0.0453(5) 0.0306(4) -0.0136(4) 0.0008(3) -0.0036(4)
N4 0.0200(4) 0.0254(5) 0.0231(4) -0.0031(4) 0.0044(4) 0.0002(4)
N5 0.0226(4) 0.0295(5) 0.0198(4) -0.0001(4) 0.0058(4) -0.0027(4)
N6 0.0132(4) 0.0202(5) 0.0235(4) 0.0023(3) 0.0001(3) -0.0006(3)
N7 0.0177(4) 0.0197(5) 0.0210(4) 0.0011(3) 0.0006(3) 0.0000(3)
O5 0.0360(5) 0.0439(5) 0.0242(4) 0.0017(4) 0.0110(4) -0.0104(4)
C14 0.0197(5) 0.0185(5) 0.0224(5) 0.0012(4) 0.0026(4) 0.0001(4)
N1 0.0208(5) 0.0276(5) 0.0228(4) -0.0009(4) -0.0017(4) -0.0008(4)
N2 0.0192(4) 0.0293(5) 0.0219(4) -0.0001(4) 0.0007(3) 0.0003(4)
C1 0.0147(5) 0.0179(5) 0.0265(5) -0.0006(4) 0.0016(4) -0.0011(4)
C26 0.0176(5) 0.0223(5) 0.0200(5) 0.0009(4) 0.0013(4) -0.0013(4)
C19 0.0221(5) 0.0170(5) 0.0246(5) 0.0006(4) 0.0030(4) 0.0013(4)
C24 0.0241(5) 0.0229(6) 0.0254(6) 0.0013(4) 0.0069(4) 0.0004(4)
C6 0.0178(5) 0.0205(5) 0.0265(5) -0.0012(4) 0.0021(4) -0.0005(4)
C18 0.0201(5) 0.0170(5) 0.0234(5) 0.0008(4) 0.0022(4) 0.0007(4)
C16 0.0167(5) 0.0260(6) 0.0319(6) -0.0002(5) 0.0023(4) -0.0013(4)
C13 0.0222(5) 0.0211(5) 0.0231(5) 0.0020(4) 0.0017(4) -0.0004(4)
C17 0.0204(5) 0.0227(5) 0.0258(5) -0.0013(4) -0.0008(4) -0.0006(4)
C12 0.0226(5) 0.0256(6) 0.0267(6) -0.0011(4) -0.0020(4) -0.0014(4)
C23 0.0226(5) 0.0263(6) 0.0218(5) -0.0022(4) 0.0053(4) -0.0005(4)
C15 0.0202(5) 0.0252(6) 0.0249(5) -0.0002(4) 0.0055(4) 0.0001(4)
C2 0.0192(5) 0.0214(5) 0.0254(5) -0.0005(4) 0.0024(4) 0.0007(4)
C30 0.0183(5) 0.0216(5) 0.0286(6) 0.0002(4) 0.0009(4) -0.0032(4)
C31 0.0190(5) 0.0305(6) 0.0309(6) 0.0001(5) -0.0023(4) -0.0008(5)
C21 0.0248(6) 0.0232(6) 0.0282(6) 0.0015(4) 0.0065(4) 0.0022(4)
C4 0.0180(5) 0.0260(6) 0.0390(6) -0.0056(5) 0.0049(5) -0.0060(4)
C33 0.0369(7) 0.0446(8) 0.0268(6) -0.0075(5) -0.0019(5) 0.0107(6)
C3 0.0191(5) 0.0278(6) 0.0310(6) -0.0059(5) -0.0008(4) -0.0025(4)
C10 0.0203(5) 0.0297(6) 0.0247(5) -0.0003(5) 0.0017(4) -0.0024(4)
C20 0.0228(5) 0.0234(6) 0.0279(6) -0.0010(4) 0.0082(4) 0.0024(4)
C32 0.0225(5) 0.0338(6) 0.0206(5) 0.0022(4) 0.0024(4) 0.0029(5)
C8 0.0208(5) 0.0268(6) 0.0237(5) 0.0000(4) -0.0040(4) 0.0025(4)
C22 0.0258(6) 0.0287(6) 0.0231(5) 0.0028(4) 0.0055(4) 0.0006(5)
C28 0.0220(5) 0.0194(5) 0.0276(6) 0.0015(4) -0.0012(4) 0.0027(4)
C5 0.0210(5) 0.0251(6) 0.0313(6) -0.0008(5) 0.0075(4) -0.0041(4)
C27 0.0176(5) 0.0183(5) 0.0238(5) 0.0012(4) 0.0016(4) -0.0008(4)
C9 0.0226(5) 0.0351(7) 0.0241(5) 0.0062(5) -0.0012(4) -0.0042(5)
C11 0.0233(5) 0.0238(6) 0.0290(6) -0.0008(4) -0.0040(4) -0.0009(4)
C7 0.0203(5) 0.0292(6) 0.0239(5) -0.0046(5) -0.0030(4) -0.0019(4)
C29 0.0278(6) 0.0288(6) 0.0293(6) 0.0087(5) 0.0006(5) 0.0037(5)
C25 0.0232(5) 0.0270(6) 0.0249(5) 0.0025(4) 0.0083(4) -0.0037(4)

loop_
_atom_type_symbol
_atom_type_description
_atom_type_scat_dispersion_real
_atom_type_scat_dispersion_imag
_atom_type_scat_source
C C 0.0181 0.0091 'International Tables Vol C Tables 4.2.6.8 and 6.1.1.4'
H H 0.0000 0.0000 'International Tables Vol C Tables 4.2.6.8 and 6.1.1.4'
N N 0.0311 0.0180 'International Tables Vol C Tables 4.2.6.8 and 6.1.1.4'
O O 0.0492 0.0322 'International Tables Vol C Tables 4.2.6.8 and 6.1.1.4'
Cl Cl 0.3639 0.7018 'International Tables Vol C Tables 4.2.6.8 and 6.1.1.4'

loop_
_geom_angle_atom_site_label_1
_geom_angle_atom_site_label_2
_geom_angle_atom_site_label_3
_geom_angle
N1M C2M C1M 178.9(3)
N1G C2G C1G 177.6(11)
C2 O1 C7 117.11(9)
C6 O6 C25 116.89(8)
C14 N3 C18 117.13(9)
C19 N4 C20 122.77(10)
C24 N5 C23 121.61(9)
C26 N6 C1 121.80(9)
C27 N7 C32 108.79(8)
C27 N7 C28 113.39(8)
C32 N7 C28 108.23(8)
C27 N7 C30 107.03(8)
C32 N7 C30 111.56(8)
C28 N7 C30 107.89(8)
N3 C14 C15 123.38(10)
N3 C14 C13 117.73(9)
C15 C14 C13 118.89(10)
C8 N1 C9 121.14(10)
C13 N2 C12 121.40(9)
C6 C1 C2 119.25(10)
C6 C1 N6 120.02(10)
C2 C1 N6 120.71(10)
O7 C26 N6 124.20(10)
O7 C26 C27 122.43(10)
N6 C26 C27 113.34(9)
O4 C19 N4 124.72(10)
O4 C19 C18 120.06(10)
N4 C19 C18 115.20(9)
O5 C24 N5 124.26(11)
O5 C24 C25 118.17(10)
N5 C24 C25 117.57(10)
O6 C6 C5 124.11(10)
O6 C6 C1 115.16(9)
C5 C6 C1 120.73(10)
N3 C18 C17 123.38(10)
N3 C18 C19 117.70(9)
C17 C18 C19 118.92(10)
C17 C16 C15 118.73(10)
O3 C13 N2 123.79(10)
O3 C13 C14 119.77(10)
N2 C13 C14 116.43(9)
C16 C17 C18 118.70(10)
N2 C12 C11 113.93(9)
N5 C23 C22 113.45(9)
C16 C15 C14 118.68(10)
O1 C2 C3 123.60(10)
O1 C2 C1 115.55(9)
C3 C2 C1 120.84(10)
C31 C30 N7 115.49(9)
C20 C21 C22 111.39(9)
C3 C4 C5 122.13(10)
C4 C3 C2 118.43(10)
C9 C10 C11 113.51(10)
N4 C20 C21 113.56(9)
C33 C32 N7 114.72(10)
O2 C8 N1 123.98(11)
O2 C8 C7 119.11(10)
N1 C8 C7 116.90(10)
C23 C22 C21 114.74(9)
C29 C28 N7 114.82(9)
C4 C5 C6 118.57(11)
N7 C27 C26 114.05(8)
N1 C9 C10 112.50(9)
C12 C11 C10 110.80(10)
O1 C7 C8 109.76(9)
O6 C25 C24 110.07(9)

loop_
_geom_bond_atom_site_label_1
_geom_bond_atom_site_label_2
_geom_bond_distance
C1M C2M 1.467(5)
N1M C2M 1.142(3)
N1G C2G 1.146(8)
C2G C1G 1.36(2)
O1 C2 1.3716(13)
O1 C7 1.4326(13)
O6 C6 1.3706(14)
O6 C25 1.4310(13)
O7 C26 1.2255(13)
O3 C13 1.2364(14)
O4 C19 1.2333(14)
N3 C14 1.3379(14)
N3 C18 1.3408(14)
O2 C8 1.2219(14)
N4 C19 1.3363(14)
N4 C20 1.4535(13)
N5 C24 1.3358(15)
N5 C23 1.4609(14)
N6 C26 1.3455(15)
N6 C1 1.4245(13)
N7 C27 1.5058(14)
N7 C32 1.5194(13)
N7 C28 1.5287(13)
N7 C30 1.5331(13)
O5 C24 1.2254(14)
C14 C15 1.3935(15)
C14 C13 1.5083(15)
N1 C8 1.3426(15)
N1 C9 1.4552(15)
N2 C13 1.3373(14)
N2 C12 1.4595(14)
C1 C6 1.3963(15)
C1 C2 1.3957(15)
C26 C27 1.5273(14)
C19 C18 1.5091(14)
C24 C25 1.5141(16)
C6 C5 1.3922(15)
C18 C17 1.3930(15)
C16 C17 1.3816(16)
C16 C15 1.3844(16)
C12 C11 1.5182(16)
C23 C22 1.5266(16)
C2 C3 1.3932(15)
C30 C31 1.5199(15)
C21 C20 1.5212(16)
C21 C22 1.5332(15)
C4 C3 1.3877(17)
C4 C5 1.3886(17)
C33 C32 1.5136(17)
C10 C9 1.5229(16)
C10 C11 1.5268(15)
C8 C7 1.5134(15)
C28 C29 1.5131(16)
